data_4508419
loop_
_publ_author_name
'Qian, Jun'
'Hu, Jingchun'
'Zhang, Jinfang'
'Yoshikawa, Hirofumi'
'Awaga, Kunio'
'Zhang, Chi'

_publ_section_title
;
 Solvent-Induced Assembly of Octacyanometalates-Based Coordination
 Polymers with Uniqueafm1 Topology and Magnetic Properties
;
_journal_issue 12
_journal_name_full 'Crystal Growth &amp; Design'
_journal_page_first 5211
_journal_paper_doi 10.1021/cg400909b
_journal_volume 13
_journal_year 2013
_chemical_formula_sum 'C10 H12 Mn2 N8 O4 W'
_chemical_formula_weight 602.00
_chemical_name_systematic
; 
 ? 
;
_space_group_IT_number 15
_symmetry_cell_setting monoclinic
_symmetry_space_group_name_Hall '-C 2yc'
_symmetry_space_group_name_H-M 'C 1 2/c 1'
_atom_sites_solution_hydrogens geom
_atom_sites_solution_primary direct
_atom_sites_solution_secondary difmap
_audit_creation_method SHELXL-97
_cell_angle_alpha 90.00
_cell_angle_beta 127.91(3)
_cell_angle_gamma 90.00
_cell_formula_units_Z 8
_cell_length_a 17.127(3)
_cell_length_b 21.794(4)
_cell_length_c 13.130(3)
_cell_measurement_temperature 293(2)
_cell_measurement_theta_max 26.37
_cell_measurement_theta_min 2.71
_cell_volume 3867(2)
_computing_cell_refinement 'CrystalClear (Rigaku Corp., 2000)'
_computing_data_collection 'CrystalClear (Rigaku Corp., 2000)'
_computing_data_reduction 'CrystalClear (Rigaku Corp., 2000)'
_computing_molecular_graphics SHELXTL
_computing_publication_material SHELXTL
_computing_structure_refinement 'SHELXL-97 (Sheldrick, 1997)'
_computing_structure_solution 'SHELXS-97 (Sheldrick, 1990)'
_diffrn_ambient_temperature 293(2)
_diffrn_measured_fraction_theta_full 0.978
_diffrn_measured_fraction_theta_max 0.978
_diffrn_measurement_device_type 'CCD area detector'
_diffrn_measurement_method 'phi and omega scans'
_diffrn_radiation_monochromator graphite
_diffrn_radiation_source 'fine-focus sealed tube'
_diffrn_radiation_type MoK\a
_diffrn_radiation_wavelength 0.71073
_diffrn_reflns_av_R_equivalents 0.0487
_diffrn_reflns_av_sigmaI/netI 0.0390
_diffrn_reflns_limit_h_max 18
_diffrn_reflns_limit_h_min -21
_diffrn_reflns_limit_k_max 18
_diffrn_reflns_limit_k_min -27
_diffrn_reflns_limit_l_max 16
_diffrn_reflns_limit_l_min -15
_diffrn_reflns_number 11391
_diffrn_reflns_theta_full 26.37
_diffrn_reflns_theta_max 26.37
_diffrn_reflns_theta_min 2.71
_exptl_absorpt_coefficient_mu 7.251
_exptl_absorpt_correction_T_max 0.7197
_exptl_absorpt_correction_T_min 0.6203
_exptl_absorpt_correction_type multi-scan
_exptl_absorpt_process_details 'SADABS(Bruker, 2002)'
_exptl_crystal_colour yellow
_exptl_crystal_density_diffrn 2.068
_exptl_crystal_density_method 'not measured'
_exptl_crystal_description prism
_exptl_crystal_F_000 2271
_exptl_crystal_size_max 0.18
_exptl_crystal_size_mid 0.16
_exptl_crystal_size_min 0.13
_platon_squeeze_details
;
;
_refine_diff_density_max 1.345
_refine_diff_density_min -1.712
_refine_diff_density_rms 0.176
_refine_ls_extinction_method none
_refine_ls_goodness_of_fit_ref 1.105
_refine_ls_hydrogen_treatment mixed
_refine_ls_matrix_type full
_refine_ls_number_parameters 225
_refine_ls_number_reflns 3873
_refine_ls_number_restraints 1
_refine_ls_restrained_S_all 1.105
_refine_ls_R_factor_all 0.0333
_refine_ls_R_factor_gt 0.0326
_refine_ls_shift/su_max 0.000
_refine_ls_shift/su_mean 0.000
_refine_ls_structure_factor_coef Fsqd
_refine_ls_weighting_details 'calc w=1/[\s^2^(Fo^2^)+(0.0418P)^2^+35.6676P] where P=(Fo^2^+2Fc^2^)/3'
_refine_ls_weighting_scheme calc
_refine_ls_wR_factor_gt 0.0852
_refine_ls_wR_factor_ref 0.0857
_reflns_number_gt 3783
_reflns_number_total 3873
_reflns_threshold_expression >2sigma(I)
_cod_data_source_file cg400909b_si_001.cif
_cod_data_source_block 1
_cod_original_cell_volume 3866.8(13)
_cod_original_sg_symbol_Hall '-C 2yc '
_cod_original_sg_symbol_H-M C2/c
_cod_database_code 4508419

loop_
_symmetry_equiv_pos_as_xyz
'x, y, z'
'-x, y, -z+1/2'
'x+1/2, y+1/2, z'
'-x+1/2, y+1/2, -z+1/2'
'-x, -y, -z'
'x, -y, z-1/2'
'-x+1/2, -y+1/2, -z'
'x+1/2, -y+1/2, z-1/2'

loop_
_atom_site_label
_atom_site_type_symbol
_atom_site_fract_x
_atom_site_fract_y
_atom_site_fract_z
_atom_site_U_iso_or_equiv
_atom_site_adp_type
_atom_site_occupancy
_atom_site_symmetry_multiplicity
_atom_site_calc_flag
_atom_site_refinement_flags
W1 W 0.5000 -0.021041(12) 1.2500 0.01346(9) Uani 1 2 d S
W2 W 0.0000 0.129067(11) 0.7500 0.01200(9) Uani 1 2 d S
Mn1 Mn 0.62748(6) 0.17726(3) 1.57185(8) 0.01630(17) Uani 1 1 d .
Mn2 Mn 0.20550(6) -0.06476(4) 0.75565(7) 0.01717(17) Uani 1 1 d .
O1 O 0.3061(6) -0.1544(3) 0.7847(7) 0.0728(16) Uani 1 1 d .
O2 O 0.1098(4) -0.1356(2) 0.7524(5) 0.0413(12) Uani 1 1 d .
O3 O 0.6776(5) 0.2481(3) 1.7248(6) 0.0646(17) Uani 1 1 d D
H3B H 0.623(4) 0.260(6) 1.704(11) 0.097 Uiso 1 1 d D
O4 O 0.1281(10) 0.0809(7) 0.5200(14) 0.184(6) Uani 1 1 d .
N1 N -0.0527(4) 0.2511(2) 0.5680(5) 0.0319(12) Uani 1 1 d .
N2 N 0.1208(4) 0.0088(2) 0.7558(5) 0.0273(10) Uani 1 1 d .
N3 N -0.2223(4) 0.1693(2) 0.6496(6) 0.0309(12) Uani 1 1 d .
N4 N 0.1162(4) -0.0843(2) 0.5506(4) 0.0302(11) Uani 1 1 d .
N5 N 0.5783(4) 0.0999(2) 1.4420(5) 0.0311(11) Uani 1 1 d .
N6 N 0.4313(4) -0.1348(3) 1.3434(5) 0.0359(12) Uani 1 1 d .
N7 N 0.3058(4) -0.0697(2) 0.9656(5) 0.0305(11) Uani 1 1 d .
N8 N 0.3151(4) -0.0212(3) 0.7501(5) 0.0335(12) Uani 1 1 d .
C1 C -0.0321(4) 0.2093(2) 0.6311(5) 0.0214(11) Uani 1 1 d .
C2 C 0.0794(4) 0.0503(2) 0.7558(5) 0.0193(10) Uani 1 1 d .
C3 C -0.1439(4) 0.1567(2) 0.6862(5) 0.0210(10) Uani 1 1 d .
C4 C 0.0765(4) -0.0995(2) 0.4467(5) 0.0184(10) Uani 1 1 d .
C5 C 0.5532(4) 0.0566(3) 1.3791(5) 0.0218(11) Uani 1 1 d .
C6 C 0.4553(4) -0.0965(3) 1.3094(5) 0.0231(11) Uani 1 1 d .
C7 C 0.3732(4) -0.0531(2) 1.0645(5) 0.0218(11) Uani 1 1 d .
C8 C 0.3797(4) -0.0076(3) 0.7498(5) 0.0222(11) Uani 1 1 d .
C9 C 0.3244(10) -0.1677(4) 0.6960(11) 0.0728(16) Uani 1 1 d .
H9A H 0.3642 -0.2040 0.7229 0.109 Uiso 1 1 calc R
H9B H 0.3587 -0.1339 0.6927 0.109 Uiso 1 1 calc R
H9C H 0.2627 -0.1742 0.6120 0.109 Uiso 1 1 calc R
C10 C 0.0897(6) 0.1350(5) 0.4408(8) 0.066(3) Uani 1 1 d .
H10A H 0.1045 0.1703 0.4938 0.098 Uiso 1 1 calc R
H10B H 0.0193 0.1312 0.3769 0.098 Uiso 1 1 calc R
H10C H 0.1196 0.1397 0.3990 0.098 Uiso 1 1 calc R

loop_
_atom_site_aniso_label
_atom_site_aniso_U_11
_atom_site_aniso_U_22
_atom_site_aniso_U_33
_atom_site_aniso_U_23
_atom_site_aniso_U_13
_atom_site_aniso_U_12
W1 0.01341(15) 0.01537(15) 0.01068(14) 0.000 0.00693(12) 0.000
W2 0.01143(15) 0.01208(14) 0.00886(14) 0.000 0.00440(11) 0.000
Mn1 0.0167(4) 0.0147(4) 0.0165(4) 0.0021(3) 0.0096(3) 0.0004(3)
Mn2 0.0162(4) 0.0201(4) 0.0122(3) -0.0023(3) 0.0072(3) -0.0019(3)
O1 0.108(5) 0.054(3) 0.076(4) 0.010(3) 0.066(4) 0.016(3)
O2 0.038(3) 0.042(3) 0.043(3) -0.004(2) 0.024(2) -0.013(2)
O3 0.090(5) 0.051(4) 0.057(4) -0.023(3) 0.047(4) -0.007(3)
O4 0.173(12) 0.233(16) 0.215(14) 0.101(13) 0.155(12) 0.077(12)
N1 0.036(3) 0.024(3) 0.025(3) 0.008(2) 0.013(2) 0.002(2)
N2 0.026(2) 0.024(2) 0.030(3) -0.005(2) 0.016(2) 0.003(2)
N3 0.019(3) 0.028(3) 0.038(3) -0.004(2) 0.013(2) 0.0002(19)
N4 0.032(3) 0.035(3) 0.017(2) -0.001(2) 0.012(2) 0.000(2)
N5 0.035(3) 0.025(2) 0.032(3) -0.012(2) 0.020(2) -0.004(2)
N6 0.045(3) 0.037(3) 0.040(3) 0.004(2) 0.033(3) -0.007(2)
N7 0.027(3) 0.034(3) 0.020(2) -0.005(2) 0.009(2) -0.003(2)
N8 0.028(3) 0.042(3) 0.040(3) -0.001(2) 0.026(3) -0.003(2)
C1 0.023(3) 0.020(2) 0.014(2) 0.0023(19) 0.008(2) -0.002(2)
C2 0.016(2) 0.021(3) 0.017(2) -0.0007(19) 0.009(2) 0.0013(19)
C3 0.021(3) 0.016(2) 0.022(2) 0.000(2) 0.012(2) 0.000(2)
C4 0.021(2) 0.016(2) 0.012(2) -0.0003(18) 0.007(2) 0.0019(19)
C5 0.024(3) 0.024(3) 0.020(2) 0.000(2) 0.015(2) 0.000(2)
C6 0.023(3) 0.025(3) 0.023(3) 0.002(2) 0.015(2) -0.001(2)
C7 0.019(3) 0.023(3) 0.014(2) 0.0016(19) 0.005(2) 0.000(2)
C8 0.018(3) 0.026(3) 0.019(2) -0.001(2) 0.010(2) 0.002(2)
C9 0.108(5) 0.054(3) 0.076(4) 0.010(3) 0.066(4) 0.016(3)
C10 0.041(5) 0.117(9) 0.039(4) 0.008(5) 0.025(4) 0.002(5)

loop_
_atom_type_symbol
_atom_type_description
_atom_type_scat_dispersion_real
_atom_type_scat_dispersion_imag
_atom_type_scat_source
C C 0.0033 0.0016 'International Tables Vol C Tables 4.2.6.8 and 6.1.1.4'
Mn Mn 0.3368 0.7283 'International Tables Vol C Tables 4.2.6.8 and 6.1.1.4'
N N 0.0061 0.0033 'International Tables Vol C Tables 4.2.6.8 and 6.1.1.4'
O O 0.0106 0.0060 'International Tables Vol C Tables 4.2.6.8 and 6.1.1.4'
W W -0.8490 6.8722 'International Tables Vol C Tables 4.2.6.8 and 6.1.1.4'
H H 0.0000 0.0000 'International Tables Vol C Tables 4.2.6.8 and 6.1.1.4'

loop_
_geom_angle_atom_site_label_1
_geom_angle_atom_site_label_2
_geom_angle_atom_site_label_3
_geom_angle
_geom_angle_site_symmetry_1
_geom_angle_site_symmetry_3
C6 W1 C6 80.4(3) 2_657 .
C6 W1 C8 70.6(2) 2_657 5_657
C6 W1 C8 140.8(2) . 5_657
C6 W1 C8 140.8(2) 2_657 6_556
C6 W1 C8 70.6(2) . 6_556
C8 W1 C8 146.3(3) 5_657 6_556
C6 W1 C7 71.2(2) 2_657 .
C6 W1 C7 80.0(2) . .
C8 W1 C7 113.3(2) 5_657 .
C8 W1 C7 78.1(2) 6_556 .
C6 W1 C7 80.0(2) 2_657 2_657
C6 W1 C7 71.2(2) . 2_657
C8 W1 C7 78.1(2) 5_657 2_657
C8 W1 C7 113.3(2) 6_556 2_657
C7 W1 C7 142.1(3) . 2_657
C6 W1 C5 144.1(2) 2_657 .
C6 W1 C5 112.7(2) . .
C8 W1 C5 80.2(2) 5_657 .
C8 W1 C5 73.5(2) 6_556 .
C7 W1 C5 142.0(2) . .
C7 W1 C5 73.8(2) 2_657 .
C6 W1 C5 112.7(2) 2_657 2_657
C6 W1 C5 144.1(2) . 2_657
C8 W1 C5 73.5(2) 5_657 2_657
C8 W1 C5 80.2(2) 6_556 2_657
C7 W1 C5 73.8(2) . 2_657
C7 W1 C5 142.0(2) 2_657 2_657
C5 W1 C5 76.9(3) . 2_657
C3 W2 C3 147.4(3) 2_556 .
C3 W2 C4 105.0(2) 2_556 5_556
C3 W2 C4 84.8(2) . 5_556
C3 W2 C4 84.8(2) 2_556 6_556
C3 W2 C4 105.0(2) . 6_556
C4 W2 C4 145.2(3) 5_556 6_556
C3 W2 C2 141.6(2) 2_556 2_556
C3 W2 C2 70.3(2) . 2_556
C4 W2 C2 79.3(2) 5_556 2_556
C4 W2 C2 73.23(19) 6_556 2_556
C3 W2 C2 70.3(2) 2_556 .
C3 W2 C2 141.6(2) . .
C4 W2 C2 73.23(19) 5_556 .
C4 W2 C2 79.30(19) 6_556 .
C2 W2 C2 74.9(3) 2_556 .
C3 W2 C1 76.8(2) 2_556 2_556
C3 W2 C1 77.2(2) . 2_556
C4 W2 C1 143.04(19) 5_556 2_556
C4 W2 C1 71.36(19) 6_556 2_556
C2 W2 C1 122.6(2) 2_556 2_556
C2 W2 C1 137.38(19) . 2_556
C3 W2 C1 77.2(2) 2_556 .
C3 W2 C1 76.8(2) . .
C4 W2 C1 71.36(19) 5_556 .
C4 W2 C1 143.04(19) 6_556 .
C2 W2 C1 137.38(19) 2_556 .
C2 W2 C1 122.6(2) . .
C1 W2 C1 73.2(3) 2_556 .
N3 Mn1 N6 122.7(2) 1_656 5_658
N3 Mn1 N1 112.6(2) 1_656 7_557
N6 Mn1 N1 123.0(2) 5_658 7_557
N3 Mn1 N5 94.9(2) 1_656 .
N6 Mn1 N5 89.6(2) 5_658 .
N1 Mn1 N5 98.9(2) 7_557 .
N3 Mn1 O3 86.7(2) 1_656 .
N6 Mn1 O3 82.8(2) 5_658 .
N1 Mn1 O3 87.9(2) 7_557 .
N5 Mn1 O3 171.7(2) . .
N8 Mn2 N2 105.9(2) . .
N8 Mn2 N4 90.5(2) . .
N2 Mn2 N4 100.7(2) . .
N8 Mn2 N7 92.2(2) . .
N2 Mn2 N7 92.50(19) . .
N4 Mn2 N7 165.3(2) . .
N8 Mn2 O2 162.4(2) . .
N2 Mn2 O2 91.6(2) . .
N4 Mn2 O2 83.8(2) . .
N7 Mn2 O2 89.33(19) . .
N8 Mn2 O1 79.3(2) . .
N2 Mn2 O1 171.5(2) . .
N4 Mn2 O1 85.9(2) . .
N7 Mn2 O1 80.4(2) . .
O2 Mn2 O1 83.7(2) . .
C9 O1 Mn2 121.4(6) . .
Mn1 O3 H3B 101(9) . .
C1 N1 Mn1 166.0(5) . 7_557
C2 N2 Mn2 176.0(5) . .
C3 N3 Mn1 170.5(5) . 1_454
C4 N4 Mn2 172.6(5) . .
C5 N5 Mn1 175.7(5) . .
C6 N6 Mn1 158.6(5) . 5_658
C7 N7 Mn2 151.9(5) . .
C8 N8 Mn2 168.6(5) . .
N1 C1 W2 177.0(5) . .
N2 C2 W2 178.2(5) . .
N3 C3 W2 177.3(5) . .
N4 C4 W2 179.3(6) . 5_556
N5 C5 W1 176.3(5) . .
N6 C6 W1 177.4(5) . .
N7 C7 W1 179.5(5) . .
N8 C8 W1 178.2(5) . 5_657
O1 C9 H9A 109.5 . .
O1 C9 H9B 109.5 . .
H9A C9 H9B 109.5 . .
O1 C9 H9C 109.5 . .
H9A C9 H9C 109.5 . .
H9B C9 H9C 109.5 . .
O4 C10 H10A 109.5 . .
O4 C10 H10B 109.5 . .
H10A C10 H10B 109.5 . .
O4 C10 H10C 109.5 . .
H10A C10 H10C 109.5 . .
H10B C10 H10C 109.5 . .

loop_
_geom_bond_atom_site_label_1
_geom_bond_atom_site_label_2
_geom_bond_distance
_geom_bond_site_symmetry_2
W1 C6 2.151(5) 2_657
W1 C6 2.151(5) .
W1 C8 2.152(6) 5_657
W1 C8 2.152(6) 6_556
W1 C7 2.153(5) .
W1 C7 2.153(5) 2_657
W1 C5 2.161(5) .
W1 C5 2.161(5) 2_657
W2 C3 2.146(5) 2_556
W2 C3 2.146(5) .
W2 C4 2.155(5) 5_556
W2 C4 2.155(5) 6_556
W2 C2 2.162(5) 2_556
W2 C2 2.162(5) .
W2 C1 2.177(5) 2_556
W2 C1 2.177(5) .
Mn1 N3 2.113(5) 1_656
Mn1 N6 2.117(5) 5_658
Mn1 N1 2.136(5) 7_557
Mn1 N5 2.167(5) .
Mn1 O3 2.244(6) .
Mn2 N8 2.144(5) .
Mn2 N2 2.164(5) .
Mn2 N4 2.170(5) .
Mn2 N7 2.178(5) .
Mn2 O2 2.233(5) .
Mn2 O1 2.474(7) .
O1 C9 1.410(12) .
O3 H3B 0.84(2) .
O4 C10 1.437(15) .
N1 C1 1.132(7) .
N1 Mn1 2.136(5) 7_557
N2 C2 1.149(7) .
N3 C3 1.146(8) .
N3 Mn1 2.113(5) 1_454
N4 C4 1.137(7) .
N5 C5 1.149(8) .
N6 C6 1.137(7) .
N6 Mn1 2.117(5) 5_658
N7 C7 1.144(7) .
N8 C8 1.148(8) .
C4 W2 2.155(5) 5_556
C8 W1 2.152(6) 5_657
C9 H9A 0.9600 .
C9 H9B 0.9600 .
C9 H9C 0.9600 .
C10 H10A 0.9600 .
C10 H10B 0.9600 .
C10 H10C 0.9600 .

loop_
_geom_torsion_atom_site_label_1
_geom_torsion_atom_site_label_2
_geom_torsion_atom_site_label_3
_geom_torsion_atom_site_label_4
_geom_torsion
_geom_torsion_site_symmetry_1
_geom_torsion_site_symmetry_4
N8 Mn2 O1 C9 -54.8(8) . .
N2 Mn2 O1 C9 177.6(14) . .
N4 Mn2 O1 C9 36.5(8) . .
N7 Mn2 O1 C9 -148.9(8) . .
O2 Mn2 O1 C9 120.7(8) . .
N8 Mn2 N2 C2 -2(7) . .
N4 Mn2 N2 C2 -95(7) . .
N7 Mn2 N2 C2 91(7) . .
O2 Mn2 N2 C2 -179(100) . .
O1 Mn2 N2 C2 124(7) . .
N8 Mn2 N4 C4 77(4) . .
N2 Mn2 N4 C4 -177(4) . .
N7 Mn2 N4 C4 -24(4) . .
O2 Mn2 N4 C4 -87(4) . .
O1 Mn2 N4 C4 -2(4) . .
N3 Mn1 N5 C5 91(7) 1_656 .
N6 Mn1 N5 C5 -32(7) 5_658 .
N1 Mn1 N5 C5 -155(7) 7_557 .
O3 Mn1 N5 C5 -10(8) . .
N8 Mn2 N7 C7 23.8(10) . .
N2 Mn2 N7 C7 -82.2(10) . .
N4 Mn2 N7 C7 124.4(11) . .
O2 Mn2 N7 C7 -173.8(10) . .
O1 Mn2 N7 C7 102.5(10) . .
N2 Mn2 N8 C8 174(3) . .
N4 Mn2 N8 C8 -85(3) . .
N7 Mn2 N8 C8 80(3) . .
O2 Mn2 N8 C8 -15(3) . .
O1 Mn2 N8 C8 1(3) . .
Mn1 N1 C1 W2 -23(11) 7_557 .
C3 W2 C1 N1 -163(9) 2_556 .
C3 W2 C1 N1 -3(9) . .
C4 W2 C1 N1 86(9) 5_556 .
C4 W2 C1 N1 -101(9) 6_556 .
C2 W2 C1 N1 37(10) 2_556 .
C2 W2 C1 N1 140(9) . .
C1 W2 C1 N1 -84(9) 2_556 .
Mn2 N2 C2 W2 66(19) . .
C3 W2 C2 N2 -85(16) 2_556 .
C3 W2 C2 N2 86(16) . .
C4 W2 C2 N2 29(16) 5_556 .
C4 W2 C2 N2 -173(100) 6_556 .
C2 W2 C2 N2 112(16) 2_556 .
C1 W2 C2 N2 -126(16) 2_556 .
C1 W2 C2 N2 -25(16) . .
Mn1 N3 C3 W2 8(14) 1_454 .
C3 W2 C3 N3 156(11) 2_556 .
C4 W2 C3 N3 46(11) 5_556 .
C4 W2 C3 N3 -100(11) 6_556 .
C2 W2 C3 N3 -34(11) 2_556 .
C2 W2 C3 N3 -8(11) . .
C1 W2 C3 N3 -166(11) 2_556 .
C1 W2 C3 N3 118(11) . .
Mn2 N4 C4 W2 96(51) . 5_556
Mn1 N5 C5 W1 152(5) . .
C6 W1 C5 N5 122(8) 2_657 .
C6 W1 C5 N5 -133(8) . .
C8 W1 C5 N5 86(8) 5_657 .
C8 W1 C5 N5 -73(8) 6_556 .
C7 W1 C5 N5 -30(8) . .
C7 W1 C5 N5 166(8) 2_657 .
C5 W1 C5 N5 11(8) 2_657 .
Mn1 N6 C6 W1 12(14) 5_658 .
C6 W1 C6 N6 167(13) 2_657 .
C8 W1 C6 N6 124(12) 5_657 .
C8 W1 C6 N6 -40(12) 6_556 .
C7 W1 C6 N6 -121(12) . .
C7 W1 C6 N6 84(12) 2_657 .
C5 W1 C6 N6 22(12) . .
C5 W1 C6 N6 -78(12) 2_657 .
Mn2 N7 C7 W1 29(61) . .
C6 W1 C7 N7 -124(60) 2_657 .
C6 W1 C7 N7 153(100) . .
C8 W1 C7 N7 -66(60) 5_657 .
C8 W1 C7 N7 81(60) 6_556 .
C7 W1 C7 N7 -167(100) 2_657 .
C5 W1 C7 N7 39(60) . .
C5 W1 C7 N7 -3(60) 2_657 .
Mn2 N8 C8 W1 -166(14) . 5_657

loop_
_platon_squeeze_void_nr
_platon_squeeze_void_average_x
_platon_squeeze_void_average_y
_platon_squeeze_void_average_z
_platon_squeeze_void_volume
_platon_squeeze_void_count_electrons
_platon_squeeze_void_content
1 0.125 0.750 -0.125 162 39 ' '
2 0.625 0.250 -0.125 162 39 ' '
